data_4510024
loop_
_publ_author_name
'Redshaw, Carl'
'Rowe, Oliver'
'Elsegood, Mark R. J.'
'Horsburgh, Lynne'
'Teat, Simon J.'

_publ_section_title
;
 Pillared Two-Dimensional Metal--Organic Frameworks Based on a Lower-Rim
 Acid Appended Calix[4]arene
;
_journal_issue 1
_journal_name_full 'Crystal Growth &amp; Design'
_journal_page_first 270
_journal_paper_doi 10.1021/cg4014703
_journal_volume 14
_journal_year 2014
_chemical_absolute_configuration ad
_chemical_formula_moiety 'C116 H140 N8 O20 Zn2, C5 H11 N O'
_chemical_formula_sum 'C121 H151 N9 O21 Zn2'
_chemical_formula_weight 2198.24
_space_group_crystal_system orthorhombic
_space_group_IT_number 33
_space_group_name_Hall 'P 2c -2n'
_space_group_name_H-M_alt 'P n a 21'
_symmetry_space_group_name_Hall 'P 2c -2n'
_symmetry_space_group_name_H-M 'P n a 21'
_atom_sites_solution_hydrogens geom
_atom_sites_solution_primary direct
_atom_sites_solution_secondary difmap
_audit_creation_method SHELXL-2012
_cell_angle_alpha 90
_cell_angle_beta 90
_cell_angle_gamma 90
_cell_formula_units_Z 4
_cell_length_a 26.249(3)
_cell_length_b 10.0932(13)
_cell_length_c 47.440(6)
_cell_measurement_temperature 100(2)
_cell_volume 12569(3)
_computing_cell_refinement 'Bruker SAINT'
_computing_data_collection 'Bruker APEX II'
_computing_data_reduction 'Bruker SAINT'
_computing_molecular_graphics 'Bruker SHELXTL'
_computing_publication_material 'Bruker SHELXTL'
_computing_structure_refinement 'SHELXL-2012 (Sheldrick, 2012)'
_computing_structure_solution 'SHELXS-97 (Sheldrick, 2008)'
_diffrn_ambient_temperature 100(2)
_diffrn_measured_fraction_theta_full 0.975
_diffrn_measured_fraction_theta_max 0.932
_diffrn_measurement_device_type 'Bruker Apex 2 CCD diffractometer'
_diffrn_measurement_method '\w rotation with narrow frames'
_diffrn_radiation_type synchrotron
_diffrn_radiation_wavelength 0.7749
_diffrn_reflns_av_R_equivalents 0.0526
_diffrn_reflns_av_unetI/netI 0.0622
_diffrn_reflns_Laue_measured_fraction_full 0.975
_diffrn_reflns_Laue_measured_fraction_max 0.932
_diffrn_reflns_limit_h_max 36
_diffrn_reflns_limit_h_min -36
_diffrn_reflns_limit_k_max 14
_diffrn_reflns_limit_k_min -13
_diffrn_reflns_limit_l_max 66
_diffrn_reflns_limit_l_min -66
_diffrn_reflns_number 104420
_diffrn_reflns_point_group_measured_fraction_full 0.962
_diffrn_reflns_point_group_measured_fraction_max 0.900
_diffrn_reflns_theta_full 27.706
_diffrn_reflns_theta_max 33.071
_diffrn_reflns_theta_min 2.744
_diffrn_source 'ALS station 11.3.1'
_exptl_absorpt_coefficient_mu 0.561
_exptl_absorpt_correction_T_max 0.989
_exptl_absorpt_correction_T_min 0.859
_exptl_absorpt_correction_type multi-scan
_exptl_absorpt_process_details 'SADABS v2008/1, Sheldrick, G.M., (2008)'
_exptl_crystal_colour orange
_exptl_crystal_density_diffrn 1.162
_exptl_crystal_description lath
_exptl_crystal_F_000 4672
_exptl_crystal_size_max 0.280
_exptl_crystal_size_mid 0.090
_exptl_crystal_size_min 0.020
_platon_squeeze_details
;
;
_refine_diff_density_max 3.996
_refine_diff_density_min -0.817
_refine_diff_density_rms 0.120
_refine_ls_abs_structure_details
;
 Refined as an inversion twin.
;
_refine_ls_abs_structure_Flack 0.481(13)
_refine_ls_extinction_coef 0.0049(4)
_refine_ls_extinction_expression Fc^*^=kFc[1+0.001xFc^2^\l^3^/sin(2\q)]^-1/4^
_refine_ls_extinction_method SHELXL
_refine_ls_goodness_of_fit_ref 1.025
_refine_ls_hydrogen_treatment constr
_refine_ls_matrix_type full
_refine_ls_number_parameters 1331
_refine_ls_number_reflns 33131
_refine_ls_number_restraints 297
_refine_ls_restrained_S_all 1.032
_refine_ls_R_factor_all 0.0960
_refine_ls_R_factor_gt 0.0835
_refine_ls_shift/su_max 0.001
_refine_ls_shift/su_mean 0.000
_refine_ls_structure_factor_coef Fsqd
_refine_ls_weighting_details
;
 w=1/[\s^2^(Fo^2^)+(0.1241P)^2^+23.1776P]
 where P=(Fo^2^+2Fc^2^)/3
;
_refine_ls_weighting_scheme calc
_refine_ls_wR_factor_gt 0.2156
_refine_ls_wR_factor_ref 0.2235
_reflns_Friedel_coverage 0.910
_reflns_Friedel_fraction_full 0.948
_reflns_Friedel_fraction_max 0.867
_reflns_number_gt 27271
_reflns_number_total 33131
_reflns_threshold_expression 'I > 2\s(I)'
_cod_data_source_file cg4014703_si_002.cif
_cod_data_source_block 3
_cod_depositor_comments
;
The following automatic conversions were performed:

data name '_iucr_refine_instruction_details' was replaced with
'_iucr_refine_instructions_details' as specified in the replacement
file 'data/replacement-values/replacement_tags.lst'.

Automatic conversion script
Id: cif_correct_tags 9268 2022-04-12 08:56:07Z antanas 
;
_cod_database_code 4510024
_shelx_space_group_comment
;
The symmetry employed for this shelxl refinement is uniquely defined
by the following loop, which should always be used as a source of
symmetry information in preference to the above space-group names.
They are only intended as comments.
;
_shelx_estimated_absorpt_t_min 0.859
_shelx_estimated_absorpt_t_max 0.989
_shelxl_version_number 2012-6

loop_
_space_group_symop_operation_xyz
'x, y, z'
'-x, -y, z+1/2'
'x+1/2, -y+1/2, z'
'-x+1/2, y+1/2, z+1/2'

loop_
_atom_site_label
_atom_site_type_symbol
_atom_site_fract_x
_atom_site_fract_y
_atom_site_fract_z
_atom_site_U_iso_or_equiv
_atom_site_adp_type
_atom_site_occupancy
_atom_site_site_symmetry_order
_atom_site_calc_flag
_atom_site_refinement_flags_posn
_atom_site_refinement_flags_adp
Zn1 Zn 0.66626(2) 0.18878(7) 0.43715(2) 0.01769(16) Uani 1 1 d . .
O17 O 0.67814(17) -0.0191(5) 0.44417(9) 0.0211(9) Uani 1 1 d . .
O18 O 0.66242(18) 0.3916(5) 0.42603(11) 0.0286(11) Uani 1 1 d . .
Zn2 Zn 0.59842(2) 0.81437(7) 0.50032(2) 0.01696(15) Uani 1 1 d . .
O19 O 0.58710(16) 1.0211(5) 0.49346(8) 0.0195(9) Uani 1 1 d . .
O20 O 0.60269(18) 0.6086(5) 0.51135(11) 0.0256(11) Uani 1 1 d . .
O1 O 0.69743(19) 0.2162(5) 0.34338(9) 0.0245(10) Uani 1 1 d . .
C1 C 0.6787(3) 0.2087(7) 0.31582(13) 0.0235(13) Uani 1 1 d . .
C2 C 0.7033(3) 0.2787(7) 0.29508(13) 0.0259(14) Uani 1 1 d . .
C3 C 0.6825(3) 0.2818(7) 0.26815(13) 0.0274(14) Uani 1 1 d . .
H3 H 0.6995 0.3296 0.2537 0.033 Uiso 1 1 calc R U
C4 C 0.6365(3) 0.2148(7) 0.26184(14) 0.0267(14) Uani 1 1 d . .
C5 C 0.6131(3) 0.1469(7) 0.28352(14) 0.0274(14) Uani 1 1 d . .
H5 H 0.5823 0.1010 0.2797 0.033 Uiso 1 1 calc R U
C6 C 0.6329(3) 0.1426(7) 0.31105(13) 0.0240(13) Uani 1 1 d . .
C7 C 0.6158(3) 0.2134(8) 0.23165(14) 0.0332(16) Uani 1 1 d D .
C8 C 0.6298(5) 0.3419(10) 0.21570(17) 0.057(3) Uani 1 1 d D .
H8A H 0.6669 0.3526 0.2156 0.085 Uiso 1 1 calc R U
H8B H 0.6141 0.4180 0.2251 0.085 Uiso 1 1 calc R U
H8C H 0.6174 0.3364 0.1963 0.085 Uiso 1 1 calc R U
C9 C 0.6405(5) 0.0966(11) 0.21644(18) 0.065(3) Uani 1 1 d D .
H9A H 0.6316 0.0141 0.2261 0.098 Uiso 1 1 calc R U
H9B H 0.6776 0.1078 0.2165 0.098 Uiso 1 1 calc R U
H9C H 0.6282 0.0931 0.1970 0.098 Uiso 1 1 calc R U
C10 C 0.5586(4) 0.1994(12) 0.2310(2) 0.056(3) Uani 1 1 d D .
H10A H 0.5429 0.2776 0.2396 0.085 Uiso 1 1 calc R U
H10B H 0.5486 0.1200 0.2415 0.085 Uiso 1 1 calc R U
H10C H 0.5471 0.1913 0.2114 0.085 Uiso 1 1 calc R U
C11 C 0.6041(2) 0.0716(7) 0.33423(14) 0.0245(13) Uani 1 1 d . .
H11A H 0.6266 0.0622 0.3509 0.029 Uiso 1 1 calc R U
H11B H 0.5950 -0.0184 0.3277 0.029 Uiso 1 1 calc R U
O2 O 0.60203(19) 0.3117(5) 0.36980(11) 0.0265(11) Uani 1 1 d . .
H2 H 0.6244 0.2524 0.3705 0.040 Uiso 1 1 calc R U
C12 C 0.5572(2) 0.2588(7) 0.35936(13) 0.0242(13) Uani 1 1 d . .
C13 C 0.5557(3) 0.1448(7) 0.34294(14) 0.0264(13) Uani 1 1 d . .
C14 C 0.5088(3) 0.0987(9) 0.33409(18) 0.044(2) Uani 1 1 d . .
H14 H 0.5076 0.0186 0.3236 0.053 Uiso 1 1 calc R U
C15 C 0.4642(3) 0.1628(11) 0.3398(2) 0.052(3) Uani 1 1 d . .
C16 C 0.4664(3) 0.2806(10) 0.35555(18) 0.0408(19) Uani 1 1 d . .
H16 H 0.4358 0.3270 0.3597 0.049 Uiso 1 1 calc R U
C17 C 0.5132(3) 0.3307(7) 0.36534(14) 0.0256(13) Uani 1 1 d . .
C18 C 0.4114(4) 0.1285(15) 0.3274(2) 0.083(4) Uani 1 1 d D U
C19 C 0.4131(5) 0.0084(19) 0.3102(4) 0.122(6) Uani 1 1 d D U
H19A H 0.4393 0.0180 0.2956 0.183 Uiso 1 1 calc R U
H19B H 0.3799 -0.0054 0.3013 0.183 Uiso 1 1 calc R U
H19C H 0.4212 -0.0678 0.3222 0.183 Uiso 1 1 calc R U
C20 C 0.3709(3) 0.1267(12) 0.35026(19) 0.053(2) Uani 1 1 d D U
H20A H 0.3725 0.2095 0.3610 0.079 Uiso 1 1 calc R U
H20B H 0.3770 0.0516 0.3629 0.079 Uiso 1 1 calc R U
H20C H 0.3372 0.1179 0.3416 0.079 Uiso 1 1 calc R U
C21 C 0.3938(5) 0.234(2) 0.3061(3) 0.108(5) Uani 1 1 d D U
H21A H 0.3916 0.3202 0.3155 0.162 Uiso 1 1 calc R U
H21B H 0.3602 0.2097 0.2987 0.162 Uiso 1 1 calc R U
H21C H 0.4183 0.2391 0.2906 0.162 Uiso 1 1 calc R U
C22 C 0.5171(3) 0.4619(8) 0.37962(14) 0.0282(14) Uani 1 1 d . .
H22A H 0.5367 0.4527 0.3974 0.034 Uiso 1 1 calc R U
H22B H 0.4827 0.4951 0.3843 0.034 Uiso 1 1 calc R U
O3 O 0.60749(19) 0.6027(5) 0.39484(10) 0.0246(10) Uani 1 1 d . .
C23 C 0.5891(3) 0.6172(8) 0.36739(14) 0.0299(15) Uani 1 1 d . .
C24 C 0.5438(3) 0.5589(7) 0.36015(14) 0.0272(14) Uani 1 1 d . .
C25 C 0.5245(4) 0.5776(8) 0.33283(15) 0.0379(18) Uani 1 1 d . .
H25 H 0.4924 0.5409 0.3279 0.046 Uiso 1 1 calc R U
C26 C 0.5519(4) 0.6496(8) 0.31291(15) 0.0392(19) Uani 1 1 d . .
C27 C 0.5995(4) 0.6999(8) 0.32054(16) 0.036(2) Uani 1 1 d . .
H27 H 0.6186 0.7471 0.3068 0.044 Uiso 1 1 calc R U
C28 C 0.6204(3) 0.6839(8) 0.34775(14) 0.0338(17) Uani 1 1 d . .
C29 C 0.5330(5) 0.6633(9) 0.28262(18) 0.051(3) Uani 1 1 d . U
C30 C 0.5555(11) 0.559(2) 0.2659(3) 0.185(11) Uani 1 1 d . U
H30A H 0.5492 0.4735 0.2750 0.278 Uiso 1 1 calc R U
H30B H 0.5923 0.5740 0.2644 0.278 Uiso 1 1 calc R U
H30C H 0.5404 0.5594 0.2470 0.278 Uiso 1 1 calc R U
C31 C 0.5390(7) 0.8024(13) 0.2715(3) 0.087(5) Uani 1 1 d . U
H31A H 0.5243 0.8653 0.2849 0.130 Uiso 1 1 calc R U
H31B H 0.5214 0.8102 0.2534 0.130 Uiso 1 1 calc R U
H31C H 0.5753 0.8220 0.2689 0.130 Uiso 1 1 calc R U
C32 C 0.4693(11) 0.658(3) 0.2822(7) 0.189(12) Uiso 1 1 d . U
H32A H 0.4558 0.7348 0.2924 0.284 Uiso 1 1 calc R U
H32B H 0.4576 0.5765 0.2912 0.284 Uiso 1 1 calc R U
H32C H 0.4573 0.6607 0.2626 0.284 Uiso 1 1 calc R U
C33 C 0.6723(3) 0.7345(9) 0.35406(15) 0.0338(17) Uani 1 1 d . .
H33A H 0.6835 0.7023 0.3728 0.041 Uiso 1 1 calc R U
H33B H 0.6720 0.8325 0.3544 0.041 Uiso 1 1 calc R U
O4 O 0.7037(2) 0.4772(5) 0.35170(10) 0.0314(11) Uani 1 1 d . .
H4 H 0.7216 0.4084 0.3530 0.047 Uiso 1 1 calc R U
C34 C 0.7200(3) 0.5501(8) 0.32948(14) 0.0319(15) Uani 1 1 d . .
C35 C 0.7092(3) 0.6858(8) 0.33134(16) 0.0334(16) Uani 1 1 d . .
C36 C 0.7292(4) 0.7707(9) 0.31112(16) 0.0399(19) Uani 1 1 d . .
H36 H 0.7218 0.8626 0.3124 0.048 Uiso 1 1 calc R U
C37 C 0.7599(4) 0.7259(9) 0.28885(16) 0.047(2) Uani 1 1 d . .
C38 C 0.7660(4) 0.5903(8) 0.28661(15) 0.0388(18) Uani 1 1 d . .
H38 H 0.7845 0.5560 0.2711 0.047 Uiso 1 1 calc R U
C39 C 0.7458(3) 0.5015(7) 0.30640(14) 0.0289(14) Uani 1 1 d . .
C40 C 0.7856(5) 0.8262(9) 0.26948(18) 0.053(3) Uani 1 1 d . .
C41 C 0.7452(4) 0.9055(11) 0.2534(2) 0.063(3) Uani 1 1 d . .
H41A H 0.7222 0.8444 0.2436 0.094 Uiso 1 1 calc R U
H41B H 0.7620 0.9629 0.2395 0.094 Uiso 1 1 calc R U
H41C H 0.7258 0.9599 0.2667 0.094 Uiso 1 1 calc R U
C42 C 0.8184(6) 0.9235(11) 0.2865(2) 0.075(4) Uani 1 1 d . .
H42A H 0.7968 0.9716 0.2999 0.113 Uiso 1 1 calc R U
H42B H 0.8347 0.9866 0.2737 0.113 Uiso 1 1 calc R U
H42C H 0.8446 0.8743 0.2969 0.113 Uiso 1 1 calc R U
C43 C 0.8203(5) 0.7618(11) 0.24826(19) 0.057(3) Uani 1 1 d . .
H43A H 0.8304 0.8272 0.2340 0.085 Uiso 1 1 calc R U
H43B H 0.8024 0.6884 0.2391 0.085 Uiso 1 1 calc R U
H43C H 0.8507 0.7280 0.2578 0.085 Uiso 1 1 calc R U
C44 C 0.7526(3) 0.3543(8) 0.30144(14) 0.0289(14) Uani 1 1 d . .
H44A H 0.7686 0.3148 0.3184 0.035 Uiso 1 1 calc R U
H44B H 0.7764 0.3417 0.2855 0.035 Uiso 1 1 calc R U
C45 C 0.7249(3) 0.1057(7) 0.35406(13) 0.0285(14) Uani 1 1 d . .
H45A H 0.7618 0.1261 0.3540 0.034 Uiso 1 1 calc R U
H45B H 0.7192 0.0282 0.3417 0.034 Uiso 1 1 calc R U
C46 C 0.7082(2) 0.0721(7) 0.38371(13) 0.0231(12) Uani 1 1 d . .
O5 O 0.72888(19) -0.0245(5) 0.39496(10) 0.0267(10) Uani 1 1 d . .
O6 O 0.67385(17) 0.1486(5) 0.39406(10) 0.0208(9) Uani 1 1 d . .
C47 C 0.5989(3) 0.7206(8) 0.41040(15) 0.0271(15) Uani 1 1 d . .
H47A H 0.5652 0.7576 0.4052 0.033 Uiso 1 1 calc R U
H47B H 0.6252 0.7868 0.4054 0.033 Uiso 1 1 calc R U
C48 C 0.6005(2) 0.6955(7) 0.44248(14) 0.0213(13) Uani 1 1 d . .
O7 O 0.5956(3) 0.5825(6) 0.45185(12) 0.0431(16) Uani 1 1 d . .
O8 O 0.60457(16) 0.7996(5) 0.45681(10) 0.0190(9) Uani 1 1 d . .
O9 O 0.56873(17) 0.7846(5) 0.59412(9) 0.0208(9) Uani 1 1 d . .
C49 C 0.5876(2) 0.7924(6) 0.62149(12) 0.0185(11) Uani 1 1 d . .
C50 C 0.6327(3) 0.8602(7) 0.62674(14) 0.0240(13) Uani 1 1 d . .
C51 C 0.6512(3) 0.8609(7) 0.65434(14) 0.0257(13) Uani 1 1 d . .
H51 H 0.6814 0.9089 0.6585 0.031 Uiso 1 1 calc R U
C52 C 0.6260(3) 0.7918(8) 0.67614(14) 0.0300(15) Uani 1 1 d . .
C53 C 0.5822(3) 0.7256(8) 0.66958(15) 0.0294(15) Uani 1 1 d . .
H53 H 0.5652 0.6782 0.6841 0.035 Uiso 1 1 calc R U
C54 C 0.5612(2) 0.7244(7) 0.64245(13) 0.0222(12) Uani 1 1 d . .
C55 C 0.6462(3) 0.8003(9) 0.70640(15) 0.0377(18) Uani 1 1 d . .
C56 C 0.7037(4) 0.8120(16) 0.7071(2) 0.077(4) Uani 1 1 d . .
H56A H 0.7156 0.8059 0.7266 0.115 Uiso 1 1 calc R U
H56B H 0.7140 0.8975 0.6991 0.115 Uiso 1 1 calc R U
H56C H 0.7188 0.7401 0.6960 0.115 Uiso 1 1 calc R U
C57 C 0.6254(6) 0.9231(11) 0.7198(2) 0.076(4) Uani 1 1 d . .
H57A H 0.6500 0.9573 0.7335 0.113 Uiso 1 1 calc R U
H57B H 0.5933 0.9023 0.7294 0.113 Uiso 1 1 calc R U
H57C H 0.6192 0.9903 0.7053 0.113 Uiso 1 1 calc R U
C58 C 0.6297(5) 0.6813(11) 0.7239(2) 0.065(3) Uani 1 1 d . .
H58A H 0.5929 0.6856 0.7273 0.097 Uiso 1 1 calc R U
H58B H 0.6478 0.6821 0.7420 0.097 Uiso 1 1 calc R U
H58C H 0.6379 0.5995 0.7137 0.097 Uiso 1 1 calc R U
C59 C 0.5126(3) 0.6491(7) 0.63591(14) 0.0260(13) Uani 1 1 d . .
H59A H 0.4972 0.6858 0.6185 0.031 Uiso 1 1 calc R U
H59B H 0.4880 0.6624 0.6515 0.031 Uiso 1 1 calc R U
O10 O 0.5608(2) 0.5243(5) 0.58537(10) 0.0319(11) Uani 1 1 d . .
H10 H 0.5568 0.6047 0.5894 0.048 Uiso 1 1 calc R U
C60 C 0.5464(3) 0.4481(7) 0.60778(14) 0.0276(14) Uani 1 1 d . .
C61 C 0.5216(3) 0.5014(7) 0.63194(14) 0.0260(14) Uani 1 1 d . .
C62 C 0.5047(3) 0.4113(7) 0.65226(15) 0.0326(16) Uani 1 1 d . .
H62 H 0.4861 0.4438 0.6680 0.039 Uiso 1 1 calc R U
C63 C 0.5141(4) 0.2743(9) 0.65037(17) 0.047(2) Uani 1 1 d . .
C64 C 0.5419(4) 0.2320(8) 0.62762(15) 0.0381(19) Uani 1 1 d . .
H64 H 0.5498 0.1404 0.6263 0.046 Uiso 1 1 calc R U
C65 C 0.5590(3) 0.3154(8) 0.60636(15) 0.0320(16) Uani 1 1 d . .
C66 C 0.4994(6) 0.1796(10) 0.6745(2) 0.077(4) Uani 1 1 d . .
C67 C 0.5358(8) 0.2162(14) 0.7008(2) 0.098(5) Uani 1 1 d . .
H67A H 0.5270 0.1605 0.7170 0.147 Uiso 1 1 calc R U
H67B H 0.5312 0.3097 0.7058 0.147 Uiso 1 1 calc R U
H67C H 0.5714 0.2007 0.6955 0.147 Uiso 1 1 calc R U
C68 C 0.4454(6) 0.2161(16) 0.6841(3) 0.093(5) Uani 1 1 d . .
H68A H 0.4355 0.1594 0.7000 0.139 Uiso 1 1 calc R U
H68B H 0.4215 0.2031 0.6685 0.139 Uiso 1 1 calc R U
H68C H 0.4447 0.3091 0.6900 0.139 Uiso 1 1 calc R U
C69 C 0.5120(7) 0.0398(12) 0.6675(3) 0.092(5) Uani 1 1 d . .
H69A H 0.4952 0.0152 0.6498 0.139 Uiso 1 1 calc R U
H69B H 0.5000 -0.0184 0.6826 0.139 Uiso 1 1 calc R U
H69C H 0.5489 0.0306 0.6654 0.139 Uiso 1 1 calc R U
C70 C 0.5941(3) 0.2711(8) 0.58348(16) 0.0303(15) Uani 1 1 d . .
H70A H 0.5829 0.3088 0.5653 0.036 Uiso 1 1 calc R U
H70B H 0.5931 0.1733 0.5819 0.036 Uiso 1 1 calc R U
O11 O 0.65884(17) 0.4005(5) 0.54242(9) 0.0212(9) Uani 1 1 d . .
C71 C 0.6770(3) 0.3857(7) 0.56975(12) 0.0223(13) Uani 1 1 d . .
C72 C 0.6496(3) 0.3168(7) 0.58991(14) 0.0282(14) Uani 1 1 d . .
C73 C 0.6694(3) 0.3024(7) 0.61668(16) 0.0318(17) Uani 1 1 d . .
H73 H 0.6501 0.2560 0.6304 0.038 Uiso 1 1 calc R U
C74 C 0.7168(3) 0.3539(8) 0.62419(14) 0.0330(16) Uani 1 1 d . .
C75 C 0.7426(3) 0.4271(7) 0.60399(15) 0.0304(15) Uani 1 1 d . .
H75 H 0.7743 0.4665 0.6087 0.037 Uiso 1 1 calc R U
C76 C 0.7233(3) 0.4441(7) 0.57706(13) 0.0251(13) Uani 1 1 d . .
C77 C 0.7350(4) 0.3450(9) 0.65482(17) 0.045(2) Uani 1 1 d . .
C78 C 0.7913(5) 0.3796(14) 0.6577(2) 0.079(4) Uani 1 1 d . .
H78A H 0.7967 0.4721 0.6522 0.118 Uiso 1 1 calc R U
H78B H 0.8115 0.3216 0.6454 0.118 Uiso 1 1 calc R U
H78C H 0.8020 0.3673 0.6773 0.118 Uiso 1 1 calc R U
C79 C 0.7011(7) 0.4348(14) 0.6726(2) 0.100(6) Uani 1 1 d . .
H79A H 0.6653 0.4106 0.6697 0.150 Uiso 1 1 calc R U
H79B H 0.7063 0.5273 0.6669 0.150 Uiso 1 1 calc R U
H79C H 0.7098 0.4244 0.6925 0.150 Uiso 1 1 calc R U
C80 C 0.7291(5) 0.2036(10) 0.6658(2) 0.059(3) Uani 1 1 d . .
H80A H 0.7492 0.1432 0.6541 0.089 Uiso 1 1 calc R U
H80B H 0.6931 0.1780 0.6651 0.089 Uiso 1 1 calc R U
H80C H 0.7411 0.1991 0.6853 0.089 Uiso 1 1 calc R U
C81 C 0.7495(3) 0.5411(7) 0.55741(13) 0.0266(14) Uani 1 1 d . .
H81A H 0.7300 0.5490 0.5396 0.032 Uiso 1 1 calc R U
H81B H 0.7842 0.5091 0.5528 0.032 Uiso 1 1 calc R U
O12 O 0.66356(17) 0.6909(5) 0.56787(11) 0.0232(10) Uani 1 1 d . .
H12 H 0.6425 0.7517 0.5646 0.035 Uiso 1 1 calc R U
C82 C 0.7075(2) 0.7444(7) 0.57788(12) 0.0226(12) Uani 1 1 d . .
C83 C 0.7527(3) 0.6758(7) 0.57194(14) 0.0264(14) Uani 1 1 d . .
C84 C 0.7987(3) 0.7249(9) 0.58163(17) 0.0372(18) Uani 1 1 d . .
H84 H 0.8291 0.6775 0.5775 0.045 Uiso 1 1 calc R U
C85 C 0.8020(3) 0.8421(11) 0.5973(2) 0.047(2) Uani 1 1 d . .
C86 C 0.7560(3) 0.9062(9) 0.60362(17) 0.0378(18) Uani 1 1 d . .
H86 H 0.7571 0.9842 0.6148 0.045 Uiso 1 1 calc R U
C87 C 0.7092(3) 0.8606(8) 0.59431(14) 0.0287(14) Uani 1 1 d . .
C88 C 0.8529(4) 0.8898(16) 0.6088(3) 0.082(4) Uani 1 1 d . U
C89 C 0.8724(5) 0.761(2) 0.6322(3) 0.108(5) Uani 1 1 d . U
H89A H 0.8761 0.6781 0.6217 0.163 Uiso 1 1 calc R U
H89B H 0.8467 0.7497 0.6470 0.163 Uiso 1 1 calc R U
H89C H 0.9051 0.7847 0.6408 0.163 Uiso 1 1 calc R U
C90 C 0.8945(3) 0.8777(11) 0.5871(2) 0.048(2) Uani 1 1 d . U
H90A H 0.8879 0.8004 0.5751 0.073 Uiso 1 1 calc R U
H90B H 0.9274 0.8669 0.5966 0.073 Uiso 1 1 calc R U
H90C H 0.8952 0.9578 0.5754 0.073 Uiso 1 1 calc R U
C91 C 0.8543(6) 0.970(2) 0.6305(4) 0.136(6) Uani 1 1 d . U
H91A H 0.8241 0.9560 0.6423 0.204 Uiso 1 1 calc R U
H91B H 0.8550 1.0620 0.6239 0.204 Uiso 1 1 calc R U
H91C H 0.8850 0.9522 0.6417 0.204 Uiso 1 1 calc R U
C92 C 0.6614(3) 0.9307(7) 0.60341(15) 0.0254(14) Uani 1 1 d . .
H92A H 0.6386 0.9402 0.5869 0.031 Uiso 1 1 calc R U
H92B H 0.6705 1.0209 0.6099 0.031 Uiso 1 1 calc R U
C93 C 0.5392(2) 0.8971(7) 0.58391(13) 0.0216(12) Uani 1 1 d . .
H93A H 0.5445 0.9746 0.5964 0.026 Uiso 1 1 calc R U
H93B H 0.5025 0.8750 0.5838 0.026 Uiso 1 1 calc R U
C94 C 0.5573(2) 0.9291(7) 0.55388(12) 0.0202(12) Uani 1 1 d . .
O13 O 0.53642(18) 1.0266(5) 0.54261(10) 0.0264(10) Uani 1 1 d . .
O14 O 0.59087(16) 0.8551(5) 0.54334(9) 0.0196(9) Uani 1 1 d . .
C95 C 0.6665(3) 0.2825(8) 0.52619(15) 0.0328(17) Uani 1 1 d . .
H95A H 0.6399 0.2169 0.5311 0.039 Uiso 1 1 calc R U
H95B H 0.7001 0.2436 0.5310 0.039 Uiso 1 1 calc R U
C96 C 0.6647(2) 0.3099(7) 0.49514(14) 0.0224(14) Uani 1 1 d . .
O15 O 0.6693(2) 0.4208(6) 0.48554(11) 0.0366(13) Uani 1 1 d . .
O16 O 0.65960(17) 0.2029(5) 0.48060(9) 0.0211(10) Uani 1 1 d . .
N1 N 0.7458(2) 0.2153(6) 0.44007(12) 0.0273(12) Uani 1 1 d . U
C97 C 0.7708(3) 0.2984(9) 0.42302(19) 0.040(2) Uani 1 1 d . U
H97 H 0.7520 0.3493 0.4098 0.048 Uiso 1 1 calc R U
C98 C 0.8242(3) 0.3126(10) 0.4241(2) 0.050(3) Uani 1 1 d . U
H98 H 0.8410 0.3736 0.4120 0.061 Uiso 1 1 calc R U
C99 C 0.8512(3) 0.2380(10) 0.4426(2) 0.049(3) Uani 1 1 d . U
C100 C 0.8262(3) 0.1482(9) 0.4594(2) 0.045(2) Uani 1 1 d . U
H100 H 0.8445 0.0925 0.4720 0.055 Uiso 1 1 calc R U
C101 C 0.7735(3) 0.1408(9) 0.45760(19) 0.0401(19) Uani 1 1 d . U
H101 H 0.7562 0.0796 0.4694 0.048 Uiso 1 1 calc R U
N2 N 0.9060(3) 0.2422(9) 0.44515(18) 0.0504(18) Uani 1 1 d . U
N3 N 0.9267(2) 0.3241(7) 0.43021(14) 0.0355(15) Uani 1 1 d . U
N4 N 1.08491(16) 0.3201(5) 0.43411(11) 0.0158(9) Uani 1 1 d . U
C102 C 1.0601(2) 0.4105(7) 0.41918(13) 0.0227(12) Uani 1 1 d . U
H102 H 1.0794 0.4751 0.4093 0.027 Uiso 1 1 calc R U
C103 C 1.0085(3) 0.4154(8) 0.41733(15) 0.0298(14) Uani 1 1 d . U
H103 H 0.9918 0.4814 0.4064 0.036 Uiso 1 1 calc R U
C104 C 0.9812(2) 0.3197(7) 0.43201(14) 0.0276(14) Uani 1 1 d . U
C105 C 1.0058(3) 0.2279(8) 0.44819(16) 0.0310(14) Uani 1 1 d . U
H105 H 0.9873 0.1669 0.4595 0.037 Uiso 1 1 calc R U
C106 C 1.0583(2) 0.2266(7) 0.44759(15) 0.0233(13) Uani 1 1 d . U
H106 H 1.0760 0.1575 0.4570 0.028 Uiso 1 1 calc R U
N5 N 0.6776(2) 0.8241(5) 0.50341(12) 0.0227(10) Uani 1 1 d . U
C107 C 0.7038(2) 0.9145(7) 0.51828(14) 0.0238(13) Uani 1 1 d . U
H107 H 0.6854 0.9805 0.5283 0.029 Uiso 1 1 calc R U
C108 C 0.7572(2) 0.9155(7) 0.51959(14) 0.0230(12) Uani 1 1 d . U
H108 H 0.7745 0.9812 0.5302 0.028 Uiso 1 1 calc R U
C109 C 0.7846(2) 0.8180(7) 0.50493(14) 0.0230(12) Uani 1 1 d . U
C110 C 0.7583(2) 0.7243(7) 0.49018(15) 0.0261(14) Uani 1 1 d . U
H110 H 0.7758 0.6542 0.4810 0.031 Uiso 1 1 calc R U
C111 C 0.7047(2) 0.7333(8) 0.48876(14) 0.0242(13) Uani 1 1 d . U
H111 H 0.6869 0.6728 0.4770 0.029 Uiso 1 1 calc R U
N6 N 0.8391(2) 0.8215(7) 0.50735(14) 0.0305(13) Uani 1 1 d . U
N7 N 0.8605(2) 0.7359(11) 0.4937(3) 0.084(4) Uani 1 1 d . U
N8 N 1.01740(17) 0.7124(5) 0.49754(11) 0.0183(10) Uani 1 1 d . U
C112 C 0.9935(3) 0.8019(9) 0.5136(2) 0.040(2) Uani 1 1 d . U
H112 H 1.0133 0.8566 0.5257 0.048 Uiso 1 1 calc R U
C113 C 0.9420(3) 0.8181(11) 0.5135(3) 0.063(3) Uani 1 1 d . U
H113 H 0.9258 0.8815 0.5253 0.076 Uiso 1 1 calc R U
C114 C 0.9140(3) 0.7363(10) 0.4951(2) 0.048(3) Uani 1 1 d . U
C115 C 0.9379(3) 0.6392(11) 0.4799(2) 0.054(3) Uani 1 1 d . U
H115 H 0.9189 0.5779 0.4689 0.065 Uiso 1 1 calc R U
C116 C 0.9902(3) 0.6328(8) 0.48091(16) 0.0330(16) Uani 1 1 d . U
H116 H 1.0074 0.5700 0.4694 0.040 Uiso 1 1 calc R U

loop_
_atom_site_aniso_label
_atom_site_aniso_U_11
_atom_site_aniso_U_22
_atom_site_aniso_U_33
_atom_site_aniso_U_23
_atom_site_aniso_U_13
_atom_site_aniso_U_12
Zn1 0.0144(3) 0.0171(4) 0.0215(3) 0.0004(3) 0.0014(2) 0.0001(2)
O17 0.0187(19) 0.015(2) 0.030(2) 0.0001(16) 0.0037(16) -0.0004(17)
O18 0.021(2) 0.026(3) 0.039(3) -0.014(2) 0.0021(18) 0.0023(19)
Zn2 0.0130(3) 0.0169(4) 0.0209(3) 0.0006(3) 0.0008(2) -0.0022(2)
O19 0.0154(18) 0.021(2) 0.022(2) 0.0048(15) -0.0001(14) -0.0001(17)
O20 0.023(2) 0.018(3) 0.036(3) 0.0122(19) 0.0071(18) 0.0008(18)
O1 0.035(3) 0.019(2) 0.019(2) -0.0023(16) -0.0024(18) 0.0017(19)
C1 0.027(3) 0.022(4) 0.021(3) -0.002(2) 0.002(2) 0.002(3)
C2 0.037(4) 0.021(3) 0.019(3) -0.003(2) 0.003(2) 0.002(3)
C3 0.040(4) 0.024(4) 0.018(3) 0.001(2) 0.004(2) 0.005(3)
C4 0.034(4) 0.022(4) 0.024(3) -0.008(2) 0.003(3) 0.002(3)
C5 0.039(4) 0.020(3) 0.024(3) -0.005(2) 0.003(3) 0.000(3)
C6 0.027(3) 0.021(3) 0.024(3) -0.001(2) 0.005(2) -0.003(3)
C7 0.042(4) 0.036(4) 0.022(3) -0.006(3) -0.005(3) -0.003(3)
C8 0.087(8) 0.064(7) 0.020(3) 0.010(4) -0.015(4) -0.015(6)
C9 0.110(9) 0.059(7) 0.027(4) -0.021(4) -0.016(5) 0.036(6)
C10 0.055(6) 0.074(8) 0.041(5) -0.010(5) -0.017(4) 0.002(5)
C11 0.024(3) 0.025(4) 0.025(3) -0.002(2) 0.005(2) -0.004(3)
O2 0.028(3) 0.023(3) 0.028(2) 0.0023(19) -0.0024(18) 0.000(2)
C12 0.022(3) 0.027(4) 0.024(3) 0.003(2) 0.001(2) 0.000(3)
C13 0.027(3) 0.027(4) 0.026(3) 0.000(2) 0.006(2) -0.004(3)
C14 0.044(5) 0.048(5) 0.040(4) -0.024(4) 0.006(3) -0.017(4)
C15 0.030(4) 0.067(7) 0.058(5) -0.031(5) -0.011(4) 0.001(4)
C16 0.027(4) 0.054(5) 0.041(4) -0.008(4) -0.003(3) 0.006(3)
C17 0.026(3) 0.025(4) 0.027(3) -0.001(2) -0.002(2) 0.003(3)
C18 0.041(5) 0.145(11) 0.064(6) -0.028(6) -0.001(4) -0.033(6)
C19 0.054(7) 0.195(13) 0.117(11) -0.068(10) -0.005(7) -0.054(8)
C20 0.031(4) 0.078(7) 0.050(4) 0.015(4) -0.003(3) -0.026(4)
C21 0.062(8) 0.200(13) 0.062(7) 0.029(8) -0.015(6) -0.044(9)
C22 0.027(3) 0.030(4) 0.028(3) -0.003(3) -0.003(2) 0.005(3)
O3 0.032(2) 0.019(3) 0.023(2) -0.0034(17) -0.0018(18) 0.0029(19)
C23 0.043(4) 0.024(4) 0.023(3) 0.000(2) -0.004(3) 0.005(3)
C24 0.030(3) 0.025(4) 0.026(3) -0.007(2) -0.007(2) 0.015(3)
C25 0.058(5) 0.030(4) 0.026(3) 0.000(3) 0.000(3) 0.012(4)
C26 0.072(6) 0.021(4) 0.025(3) -0.002(3) -0.007(3) 0.007(4)
C27 0.066(6) 0.021(4) 0.023(3) 0.002(3) 0.003(3) 0.002(3)
C28 0.056(5) 0.024(4) 0.021(3) -0.003(3) 0.000(3) 0.003(3)
C29 0.091(8) 0.033(4) 0.029(4) -0.004(3) -0.024(4) 0.004(4)
C30 0.38(3) 0.135(11) 0.045(6) -0.049(7) -0.089(10) 0.166(16)
C31 0.144(14) 0.061(6) 0.055(6) 0.015(5) -0.036(8) 0.002(7)
C33 0.050(5) 0.028(4) 0.024(3) -0.003(3) 0.006(3) -0.011(3)
O4 0.045(3) 0.021(3) 0.029(2) 0.0003(19) 0.009(2) -0.007(2)
C34 0.044(4) 0.029(4) 0.022(3) -0.002(3) 0.001(3) -0.005(3)
C35 0.047(4) 0.023(4) 0.030(3) -0.003(3) 0.006(3) -0.009(3)
C36 0.065(6) 0.022(4) 0.033(4) -0.003(3) 0.008(3) -0.004(4)
C37 0.080(7) 0.036(5) 0.024(3) 0.003(3) 0.011(4) -0.021(5)
C38 0.059(5) 0.032(4) 0.026(3) 0.001(3) -0.003(3) -0.011(4)
C39 0.039(4) 0.023(4) 0.024(3) -0.007(2) 0.004(3) -0.004(3)
C40 0.088(8) 0.037(5) 0.033(4) 0.008(3) 0.017(4) -0.009(5)
C41 0.075(7) 0.056(7) 0.057(5) 0.028(5) 0.020(5) 0.021(5)
C42 0.116(10) 0.052(7) 0.057(6) 0.002(5) 0.038(6) -0.043(7)
C43 0.084(7) 0.052(6) 0.034(4) 0.010(4) 0.014(4) -0.005(5)
C44 0.034(4) 0.028(4) 0.024(3) 0.001(2) 0.005(3) -0.001(3)
C45 0.040(4) 0.026(4) 0.020(3) 0.002(2) 0.008(3) 0.010(3)
C46 0.022(3) 0.020(3) 0.027(3) -0.001(2) 0.003(2) 0.005(2)
O5 0.031(2) 0.019(3) 0.030(2) 0.0012(18) 0.0018(18) 0.014(2)
O6 0.0171(19) 0.021(2) 0.024(2) 0.0009(17) 0.0025(16) 0.0032(18)
C47 0.035(4) 0.022(4) 0.024(3) 0.000(3) 0.000(2) 0.001(3)
C48 0.022(3) 0.017(4) 0.025(3) 0.001(2) -0.003(2) -0.002(2)
O7 0.090(5) 0.014(3) 0.025(3) -0.002(2) -0.005(3) -0.004(3)
O8 0.0140(19) 0.018(3) 0.025(2) -0.0028(17) 0.0040(15) -0.0025(16)
O9 0.024(2) 0.021(2) 0.0175(19) 0.0000(15) -0.0009(16) 0.0040(17)
C49 0.019(3) 0.016(3) 0.021(3) -0.002(2) 0.001(2) 0.003(2)
C50 0.026(3) 0.019(3) 0.028(3) -0.001(2) -0.001(2) 0.001(3)
C51 0.024(3) 0.024(4) 0.029(3) -0.005(2) -0.009(2) 0.001(3)
C52 0.039(4) 0.032(4) 0.019(3) 0.004(2) -0.005(2) 0.009(3)
C53 0.036(4) 0.029(4) 0.023(3) -0.002(3) 0.003(3) 0.002(3)
C54 0.019(3) 0.024(3) 0.023(3) 0.001(2) 0.002(2) -0.002(2)
C55 0.045(4) 0.045(5) 0.023(3) -0.001(3) -0.010(3) 0.004(4)
C56 0.050(6) 0.146(13) 0.034(5) 0.017(6) -0.019(4) 0.001(7)
C57 0.145(12) 0.045(6) 0.037(5) -0.017(4) -0.037(6) 0.016(7)
C58 0.108(10) 0.050(6) 0.036(4) 0.003(4) -0.024(5) 0.005(6)
C59 0.027(3) 0.026(4) 0.025(3) 0.000(2) 0.005(2) 0.000(3)
O10 0.044(3) 0.025(3) 0.026(2) -0.0038(19) 0.014(2) -0.008(2)
C60 0.028(3) 0.028(4) 0.027(3) -0.003(3) 0.004(2) -0.004(3)
C61 0.028(3) 0.023(4) 0.027(3) -0.001(2) 0.005(2) -0.007(3)
C62 0.050(4) 0.019(4) 0.028(3) 0.001(2) 0.016(3) -0.004(3)
C63 0.086(7) 0.026(4) 0.029(4) 0.002(3) 0.025(4) -0.004(4)
C64 0.065(5) 0.025(4) 0.025(3) -0.001(3) 0.015(3) -0.010(4)
C65 0.043(4) 0.026(4) 0.027(3) -0.006(3) 0.009(3) -0.013(3)
C66 0.141(12) 0.031(5) 0.057(6) 0.002(4) 0.062(7) -0.006(6)
C67 0.182(17) 0.076(9) 0.036(5) 0.011(5) 0.022(7) 0.011(10)
C68 0.082(9) 0.105(11) 0.091(10) 0.046(9) 0.029(7) -0.027(8)
C69 0.137(13) 0.052(7) 0.089(9) 0.014(6) 0.063(9) 0.000(8)
C70 0.039(4) 0.021(4) 0.031(3) -0.010(3) 0.005(3) -0.005(3)
O11 0.027(2) 0.017(2) 0.020(2) -0.0057(16) -0.0010(16) 0.0027(18)
C71 0.033(3) 0.016(3) 0.018(3) -0.008(2) 0.001(2) 0.006(3)
C72 0.042(4) 0.017(4) 0.026(3) -0.010(2) 0.006(3) -0.005(3)
C73 0.054(5) 0.018(4) 0.023(3) -0.006(2) 0.003(3) -0.006(3)
C74 0.047(4) 0.029(4) 0.023(3) -0.005(3) -0.005(3) 0.005(3)
C75 0.037(4) 0.023(4) 0.032(3) -0.004(3) -0.012(3) -0.002(3)
C76 0.029(3) 0.022(4) 0.024(3) 0.000(2) 0.001(2) 0.004(3)
C77 0.076(6) 0.033(5) 0.027(3) 0.006(3) -0.012(4) -0.001(4)
C78 0.097(9) 0.097(9) 0.042(5) 0.033(6) -0.041(5) -0.045(8)
C79 0.207(18) 0.066(8) 0.028(4) -0.016(5) -0.017(7) 0.046(10)
C80 0.088(8) 0.046(6) 0.043(5) 0.008(4) -0.021(5) 0.004(5)
C81 0.026(3) 0.033(4) 0.021(3) 0.001(2) 0.000(2) 0.003(3)
O12 0.018(2) 0.021(3) 0.031(2) -0.0048(18) -0.0047(16) 0.0022(17)
C82 0.023(3) 0.027(4) 0.018(3) -0.001(2) -0.002(2) -0.005(3)
C83 0.024(3) 0.031(4) 0.025(3) 0.000(2) -0.002(2) -0.002(3)
C84 0.018(3) 0.050(5) 0.043(4) -0.015(4) 0.004(3) -0.005(3)
C85 0.020(3) 0.064(6) 0.059(5) -0.031(5) 0.003(3) -0.012(4)
C86 0.019(3) 0.053(5) 0.042(4) -0.015(4) 0.001(3) -0.006(3)
C87 0.035(4) 0.026(4) 0.025(3) -0.006(2) -0.003(3) -0.005(3)
C88 0.028(4) 0.135(10) 0.083(6) -0.059(6) 0.000(4) -0.026(5)
C89 0.051(7) 0.202(13) 0.072(8) -0.002(8) -0.014(6) -0.013(8)
C90 0.028(4) 0.060(6) 0.057(5) 0.009(4) -0.008(3) -0.017(4)
C91 0.062(8) 0.225(15) 0.122(10) -0.093(11) 0.001(8) -0.041(9)
C92 0.030(3) 0.017(3) 0.029(3) -0.002(2) -0.001(2) -0.011(3)
C93 0.019(3) 0.020(3) 0.026(3) 0.004(2) 0.003(2) 0.000(2)
C94 0.021(3) 0.018(3) 0.021(3) -0.001(2) 0.003(2) -0.002(2)
O13 0.029(2) 0.024(3) 0.026(2) 0.0026(18) 0.0052(18) 0.009(2)
O14 0.0144(18) 0.025(3) 0.020(2) -0.0013(17) -0.0006(15) 0.0092(18)
C95 0.054(5) 0.022(4) 0.022(3) -0.005(3) 0.004(3) 0.003(3)
C96 0.023(3) 0.021(4) 0.023(3) -0.003(2) 0.002(2) -0.003(2)
O15 0.064(4) 0.021(3) 0.024(2) -0.002(2) -0.003(2) -0.002(3)
O16 0.0169(19) 0.026(3) 0.020(2) -0.0055(17) 0.0020(16) -0.0030(17)
N1 0.028(3) 0.027(3) 0.027(3) 0.007(2) 0.001(2) -0.008(2)
C97 0.015(3) 0.050(5) 0.056(4) 0.025(4) 0.001(3) 0.001(3)
C98 0.012(3) 0.051(6) 0.088(6) 0.041(5) 0.003(3) -0.011(3)
C99 0.020(3) 0.048(5) 0.080(6) 0.026(5) -0.004(3) -0.012(3)
C100 0.011(3) 0.046(5) 0.079(6) 0.033(4) -0.009(3) -0.009(3)
C101 0.020(3) 0.047(5) 0.054(4) 0.025(4) -0.003(3) -0.005(3)
N2 0.039(2) 0.052(3) 0.060(3) 0.013(2) -0.001(2) -0.008(2)
N3 0.020(2) 0.042(4) 0.044(3) 0.005(3) 0.001(2) -0.007(2)
N4 0.0048(14) 0.021(2) 0.0213(18) -0.0006(15) 0.0003(14) -0.0013(14)
C102 0.020(3) 0.020(3) 0.028(3) 0.002(2) 0.002(2) -0.003(2)
C103 0.025(3) 0.029(4) 0.036(3) 0.001(3) 0.001(2) 0.002(3)
C104 0.019(3) 0.031(4) 0.032(3) -0.005(2) 0.002(2) -0.005(2)
C105 0.025(3) 0.033(4) 0.034(3) -0.004(3) -0.004(2) -0.009(3)
C106 0.008(2) 0.022(3) 0.040(3) 0.008(2) 0.006(2) -0.003(2)
N5 0.025(2) 0.017(3) 0.026(3) 0.0008(19) 0.003(2) 0.004(2)
C107 0.019(3) 0.025(4) 0.028(3) -0.003(2) -0.002(2) -0.004(2)
C108 0.015(2) 0.022(3) 0.032(3) -0.003(2) -0.004(2) -0.002(2)
C109 0.010(2) 0.026(3) 0.033(3) 0.004(2) 0.000(2) 0.001(2)
C110 0.006(2) 0.028(4) 0.045(4) -0.001(3) 0.009(2) -0.002(2)
C111 0.016(3) 0.027(3) 0.030(3) 0.005(2) 0.000(2) -0.001(2)
N6 0.008(2) 0.040(4) 0.043(3) 0.003(3) 0.0037(19) -0.001(2)
N7 0.005(2) 0.083(6) 0.163(10) -0.076(7) -0.003(3) 0.002(3)
N8 0.0057(15) 0.024(2) 0.0254(19) -0.0034(16) -0.0005(14) 0.0012(14)
C112 0.020(3) 0.035(5) 0.065(5) -0.024(4) 0.006(3) 0.003(3)
C113 0.016(3) 0.071(7) 0.103(8) -0.057(6) 0.002(4) 0.000(3)
C114 0.013(3) 0.053(5) 0.077(6) -0.033(5) -0.002(3) -0.006(3)
C115 0.025(3) 0.063(6) 0.075(6) -0.032(5) -0.010(3) 0.002(3)
C116 0.018(3) 0.042(4) 0.040(3) -0.019(3) -0.007(2) 0.003(3)

loop_
_atom_type_symbol
_atom_type_description
_atom_type_scat_dispersion_real
_atom_type_scat_dispersion_imag
_atom_type_scat_source
C C -0.0020 0.0020 'International Tables Vol C Tables 4.2.6.8 and 6.1.1.4'
H H 0.0000 0.0000 'International Tables Vol C Tables 4.2.6.8 and 6.1.1.4'
N N -0.0031 0.0040 'International Tables Vol C Tables 4.2.6.8 and 6.1.1.4'
O O -0.0041 0.0074 'International Tables Vol C Tables 4.2.6.8 and 6.1.1.4'
Zn Zn 0.1940 1.6718 'International Tables Vol C Tables 4.2.6.8 and 6.1.1.4'

loop_
_geom_angle_atom_site_label_1
_geom_angle_atom_site_label_2
_geom_angle_atom_site_label_3
_geom_angle
_geom_angle_site_symmetry_1
_geom_angle_site_symmetry_3
O16 Zn1 O6 172.7(2) . .
O16 Zn1 N1 90.5(2) . .
O6 Zn1 N1 89.7(2) . .
O16 Zn1 O18 100.2(2) . .
O6 Zn1 O18 87.04(19) . .
N1 Zn1 O18 86.6(2) . .
O16 Zn1 N4 89.19(19) . 3_455
O6 Zn1 N4 91.20(18) . 3_455
N1 Zn1 N4 175.1(2) . 3_455
O18 Zn1 N4 88.64(19) . 3_455
O16 Zn1 O17 85.71(18) . .
O6 Zn1 O17 87.03(18) . .
N1 Zn1 O17 88.3(2) . .
O18 Zn1 O17 172.19(18) . .
N4 Zn1 O17 96.57(18) 3_455 .
O8 Zn2 N5 89.8(2) . .
O8 Zn2 O14 172.7(2) . .
N5 Zn2 O14 90.9(2) . .
O8 Zn2 O19 85.94(17) . .
N5 Zn2 O19 95.95(19) . .
O14 Zn2 O19 86.74(18) . .
O8 Zn2 O20 99.74(19) . .
N5 Zn2 O20 88.6(2) . .
O14 Zn2 O20 87.6(2) . .
O19 Zn2 O20 172.74(18) . .
O8 Zn2 N8 90.41(18) . 3_465
N5 Zn2 N8 175.4(2) . 3_465
O14 Zn2 N8 89.46(18) . 3_465
O19 Zn2 N8 88.61(18) . 3_465
O20 Zn2 N8 86.85(19) . 3_465
C1 O1 C45 118.0(5) . .
C2 C1 C6 122.4(6) . .
C2 C1 O1 118.5(6) . .
C6 C1 O1 118.8(6) . .
C1 C2 C3 119.1(7) . .
C1 C2 C44 120.8(6) . .
C3 C2 C44 120.1(6) . .
C2 C3 C4 121.2(7) . .
C5 C4 C3 117.4(6) . .
C5 C4 C7 122.3(7) . .
C3 C4 C7 120.3(6) . .
C4 C5 C6 122.9(7) . .
C1 C6 C5 117.1(6) . .
C1 C6 C11 122.6(6) . .
C5 C6 C11 120.4(6) . .
C10 C7 C9 109.9(8) . .
C10 C7 C4 111.9(6) . .
C9 C7 C4 107.3(7) . .
C10 C7 C8 107.9(8) . .
C9 C7 C8 108.3(8) . .
C4 C7 C8 111.4(6) . .
C6 C11 C13 112.5(6) . .
O2 C12 C13 123.1(6) . .
O2 C12 C17 115.5(6) . .
C13 C12 C17 121.3(6) . .
C14 C13 C12 118.5(7) . .
C14 C13 C11 119.7(7) . .
C12 C13 C11 121.8(6) . .
C15 C14 C13 123.0(8) . .
C14 C15 C16 118.0(7) . .
C14 C15 C18 126.2(9) . .
C16 C15 C18 115.4(9) . .
C15 C16 C17 121.0(7) . .
C12 C17 C16 118.0(7) . .
C12 C17 C22 119.8(6) . .
C16 C17 C22 122.0(7) . .
C19 C18 C20 114.2(11) . .
C19 C18 C21 102.4(12) . .
C20 C18 C21 105.4(10) . .
C19 C18 C15 111.8(10) . .
C20 C18 C15 111.2(9) . .
C21 C18 C15 111.3(10) . .
C17 C22 C24 109.2(5) . .
C23 O3 C47 110.0(5) . .
C24 C23 O3 119.2(7) . .
C24 C23 C28 123.0(7) . .
O3 C23 C28 117.7(7) . .
C23 C24 C25 119.2(7) . .
C23 C24 C22 121.6(6) . .
C25 C24 C22 118.8(7) . .
C26 C25 C24 120.6(8) . .
C25 C26 C27 118.5(7) . .
C25 C26 C29 121.1(9) . .
C27 C26 C29 120.2(8) . .
C26 C27 C28 123.0(8) . .
C27 C28 C23 115.5(8) . .
C27 C28 C33 120.2(7) . .
C23 C28 C33 124.4(7) . .
C30 C29 C31 116.3(14) . .
C30 C29 C26 108.5(9) . .
C31 C29 C26 112.3(8) . .
C30 C29 C32 112.4(17) . .
C31 C29 C32 97.4(14) . .
C26 C29 C32 109.6(13) . .
C28 C33 C35 109.1(6) . .
O4 C34 C39 125.4(7) . .
O4 C34 C35 114.7(6) . .
C39 C34 C35 119.8(7) . .
C36 C35 C34 118.9(7) . .
C36 C35 C33 121.8(7) . .
C34 C35 C33 119.1(7) . .
C35 C36 C37 122.5(8) . .
C38 C37 C36 116.3(7) . .
C38 C37 C40 124.1(8) . .
C36 C37 C40 119.6(8) . .
C37 C38 C39 122.6(8) . .
C34 C39 C38 119.4(7) . .
C34 C39 C44 122.0(7) . .
C38 C39 C44 118.6(6) . .
C43 C40 C37 112.6(8) . .
C43 C40 C41 108.1(8) . .
C37 C40 C41 110.0(9) . .
C43 C40 C42 106.7(10) . .
C37 C40 C42 110.8(7) . .
C41 C40 C42 108.4(10) . .
C39 C44 C2 114.9(6) . .
O1 C45 C46 111.2(5) . .
O5 C46 O6 128.1(6) . .
O5 C46 C45 116.9(6) . .
O6 C46 C45 115.1(6) . .
C46 O6 Zn1 123.8(4) . .
O3 C47 C48 111.8(6) . .
O7 C48 O8 126.1(6) . .
O7 C48 C47 120.4(6) . .
O8 C48 C47 113.5(6) . .
C48 O8 Zn2 126.3(4) . .
C49 O9 C93 117.0(5) . .
C50 C49 O9 119.8(6) . .
C50 C49 C54 122.6(6) . .
O9 C49 C54 117.5(6) . .
C49 C50 C51 117.8(6) . .
C49 C50 C92 121.6(6) . .
C51 C50 C92 120.7(6) . .
C50 C51 C52 121.4(6) . .
C53 C52 C51 118.0(6) . .
C53 C52 C55 122.2(7) . .
C51 C52 C55 119.7(7) . .
C52 C53 C54 123.1(7) . .
C49 C54 C53 117.2(6) . .
C49 C54 C59 121.3(6) . .
C53 C54 C59 121.6(6) . .
C57 C55 C56 106.8(10) . .
C57 C55 C58 108.6(9) . .
C56 C55 C58 109.4(9) . .
C57 C55 C52 108.6(7) . .
C56 C55 C52 111.7(7) . .
C58 C55 C52 111.6(7) . .
C54 C59 C61 112.6(6) . .
O10 C60 C65 116.2(6) . .
O10 C60 C61 122.7(7) . .
C65 C60 C61 121.0(7) . .
C62 C61 C60 117.0(7) . .
C62 C61 C59 120.2(6) . .
C60 C61 C59 122.8(6) . .
C61 C62 C63 122.6(7) . .
C64 C63 C62 116.8(7) . .
C64 C63 C66 121.7(8) . .
C62 C63 C66 121.2(7) . .
C63 C64 C65 123.7(8) . .
C60 C65 C64 118.4(7) . .
C60 C65 C70 118.3(7) . .
C64 C65 C70 123.1(8) . .
C69 C66 C68 120.0(12) . .
C69 C66 C63 111.5(8) . .
C68 C66 C63 107.7(11) . .
C69 C66 C67 105.0(13) . .
C68 C66 C67 105.2(11) . .
C63 C66 C67 106.4(10) . .
C65 C70 C72 110.2(6) . .
C71 O11 C95 111.3(5) . .
C72 C71 O11 121.3(6) . .
C72 C71 C76 119.6(6) . .
O11 C71 C76 119.1(6) . .
C73 C72 C71 119.5(7) . .
C73 C72 C70 120.1(7) . .
C71 C72 C70 120.0(7) . .
C72 C73 C74 122.2(7) . .
C75 C74 C73 117.2(7) . .
C75 C74 C77 122.2(7) . .
C73 C74 C77 120.0(8) . .
C76 C75 C74 121.7(7) . .
C75 C76 C71 119.7(6) . .
C75 C76 C81 118.8(6) . .
C71 C76 C81 121.0(6) . .
C78 C77 C79 112.4(11) . .
C78 C77 C80 106.4(9) . .
C79 C77 C80 107.9(10) . .
C78 C77 C74 112.0(8) . .
C79 C77 C74 107.9(8) . .
C80 C77 C74 110.2(8) . .
C76 C81 C83 108.8(5) . .
O12 C82 C83 116.8(6) . .
O12 C82 C87 123.3(6) . .
C83 C82 C87 119.8(6) . .
C84 C83 C82 119.6(7) . .
C84 C83 C81 121.1(7) . .
C82 C83 C81 119.0(6) . .
C83 C84 C85 122.2(7) . .
C84 C85 C86 116.8(7) . .
C84 C85 C88 120.8(9) . .
C86 C85 C88 122.1(8) . .
C87 C86 C85 122.8(8) . .
C86 C87 C82 118.7(7) . .
C86 C87 C92 119.5(6) . .
C82 C87 C92 121.7(6) . .
C91 C88 C90 124.6(11) . .
C91 C88 C85 120.2(11) . .
C90 C88 C85 111.3(8) . .
C91 C88 C89 87.3(15) . .
C90 C88 C89 99.2(10) . .
C85 C88 C89 104.2(11) . .
C87 C92 C50 113.7(6) . .
O9 C93 C94 108.0(5) . .
O13 C94 O14 127.3(6) . .
O13 C94 C93 115.4(5) . .
O14 C94 C93 117.3(6) . .
C94 O14 Zn2 124.8(4) . .
O11 C95 C96 111.7(6) . .
O15 C96 O16 125.6(6) . .
O15 C96 C95 122.4(6) . .
O16 C96 C95 112.0(6) . .
C96 O16 Zn1 125.5(4) . .
C101 N1 C97 117.6(6) . .
C101 N1 Zn1 120.4(5) . .
C97 N1 Zn1 121.7(5) . .
N1 C97 C98 122.0(7) . .
C99 C98 C97 119.1(7) . .
C98 C99 C100 119.5(7) . .
C98 C99 N2 123.9(7) . .
C100 C99 N2 116.6(8) . .
C99 C100 C101 118.4(7) . .
N1 C101 C100 123.4(7) . .
N3 N2 C99 114.7(8) . .
N2 N3 C104 113.0(7) . .
C102 N4 C106 119.0(5) . .
C102 N4 Zn1 123.7(4) . 3
C106 N4 Zn1 117.3(4) . 3
N4 C102 C103 123.3(6) . .
C102 C103 C104 117.2(7) . .
C105 C104 C103 120.6(6) . .
C105 C104 N3 121.7(6) . .
C103 C104 N3 117.6(7) . .
C104 C105 C106 117.9(7) . .
N4 C106 C105 121.7(6) . .
C107 N5 C111 117.4(6) . .
C107 N5 Zn2 125.4(4) . .
C111 N5 Zn2 117.2(5) . .
N5 C107 C108 122.7(6) . .
C107 C108 C109 119.0(6) . .
C110 C109 C108 118.8(5) . .
C110 C109 N6 124.2(6) . .
C108 C109 N6 117.0(6) . .
C109 C110 C111 119.0(6) . .
N5 C111 C110 122.9(7) . .
N7 N6 C109 113.6(6) . .
N6 N7 C114 115.7(7) . .
C116 N8 C112 119.5(6) . .
C116 N8 Zn2 119.4(4) . 3_565
C112 N8 Zn2 121.0(5) . 3_565
N8 C112 C113 123.0(7) . .
C112 C113 C114 116.7(8) . .
C115 C114 N7 115.6(7) . .
C115 C114 C113 120.4(7) . .
N7 C114 C113 123.6(8) . .
C114 C115 C116 118.3(8) . .
N8 C116 C115 121.8(7) . .

loop_
_geom_bond_atom_site_label_1
_geom_bond_atom_site_label_2
_geom_bond_distance
_geom_bond_site_symmetry_2
Zn1 O16 2.074(4) .
Zn1 O6 2.094(5) .
Zn1 N1 2.110(6) .
Zn1 O18 2.116(6) .
Zn1 N4 2.142(4) 3_455
Zn1 O17 2.147(5) .
Zn2 O8 2.076(5) .
Zn2 N5 2.085(6) .
Zn2 O14 2.091(4) .
Zn2 O19 2.133(5) .
Zn2 O20 2.145(5) .
Zn2 N8 2.148(4) 3_465
O1 C1 1.399(7) .
O1 C45 1.421(8) .
C1 C2 1.373(9) .
C1 C6 1.394(10) .
C2 C3 1.389(9) .
C2 C44 1.532(10) .
C3 C4 1.416(11) .
C4 C5 1.380(10) .
C4 C7 1.532(9) .
C5 C6 1.406(9) .
C6 C11 1.514(9) .
C7 C10 1.508(11) .
C7 C9 1.527(11) .
C7 C8 1.546(11) .
C11 C13 1.528(10) .
O2 C12 1.383(8) .
C12 C13 1.390(10) .
C12 C17 1.395(9) .
C13 C14 1.380(11) .
C14 C15 1.366(13) .
C15 C16 1.407(13) .
C15 C18 1.542(13) .
C16 C17 1.408(11) .
C17 C22 1.491(10) .
C18 C19 1.462(15) .
C18 C20 1.517(13) .
C18 C21 1.539(16) .
C22 C24 1.517(11) .
O3 C23 1.396(8) .
O3 C47 1.419(9) .
C23 C24 1.371(11) .
C23 C28 1.413(11) .
C24 C25 1.405(10) .
C25 C26 1.393(12) .
C26 C27 1.394(13) .
C26 C29 1.527(11) .
C27 C28 1.413(10) .
C28 C33 1.485(12) .
C29 C30 1.443(17) .
C29 C31 1.508(15) .
C29 C32 1.67(3) .
C33 C35 1.530(11) .
O4 C34 1.354(8) .
C34 C39 1.378(10) .
C34 C35 1.401(11) .
C35 C36 1.390(11) .
C36 C37 1.404(12) .
C37 C38 1.381(13) .
C37 C40 1.524(12) .
C38 C39 1.402(10) .
C39 C44 1.515(11) .
C40 C43 1.505(14) .
C40 C41 1.531(15) .
C40 C42 1.537(16) .
C45 C46 1.512(9) .
C46 O5 1.237(8) .
C46 O6 1.285(8) .
C47 C48 1.544(9) .
C48 O7 1.231(9) .
C48 O8 1.256(8) .
O9 C49 1.392(7) .
O9 C93 1.457(8) .
C49 C50 1.391(9) .
C49 C54 1.392(9) .
C50 C51 1.397(9) .
C50 C92 1.516(9) .
C51 C52 1.413(10) .
C52 C53 1.364(11) .
C52 C55 1.532(9) .
C53 C54 1.400(9) .
C54 C59 1.519(9) .
C55 C57 1.497(14) .
C55 C56 1.516(14) .
C55 C58 1.523(14) .
C59 C61 1.521(10) .
O10 C60 1.366(8) .
C60 C65 1.381(11) .
C60 C61 1.424(9) .
C61 C62 1.398(9) .
C62 C63 1.407(12) .
C63 C64 1.370(10) .
C63 C66 1.541(12) .
C64 C65 1.389(10) .
C65 C70 1.493(10) .
C66 C69 1.486(16) .
C66 C68 1.53(2) .
C66 C67 1.61(2) .
C70 C72 1.556(11) .
O11 C71 1.389(7) .
O11 C95 1.433(9) .
C71 C72 1.385(10) .
C71 C76 1.395(10) .
C72 C73 1.380(10) .
C73 C74 1.394(12) .
C74 C75 1.387(11) .
C74 C77 1.532(10) .
C75 C76 1.385(9) .
C76 C81 1.517(10) .
C77 C78 1.525(15) .
C77 C79 1.525(16) .
C77 C80 1.527(13) .
C81 C83 1.527(10) .
O12 C82 1.360(7) .
C82 C83 1.401(10) .
C82 C87 1.408(10) .
C83 C84 1.384(10) .
C84 C85 1.398(12) .
C85 C86 1.402(11) .
C85 C88 1.522(12) .
C86 C87 1.386(10) .
C87 C92 1.503(10) .
C88 C91 1.311(19) .
C88 C90 1.506(14) .
C88 C89 1.78(3) .
C93 C94 1.535(8) .
C94 O13 1.246(8) .
C94 O14 1.259(8) .
C95 C96 1.500(10) .
C96 O15 1.214(9) .
C96 O16 1.289(8) .
N1 C101 1.335(10) .
N1 C97 1.336(9) .
C97 C98 1.410(10) .
C98 C99 1.356(12) .
C99 C100 1.375(11) .
C99 N2 1.445(11) .
C100 C101 1.388(9) .
N2 N3 1.217(10) .
N3 C104 1.432(9) .
N4 C102 1.326(8) .
N4 C106 1.337(8) .
N4 Zn1 2.142(4) 3
C102 C103 1.358(9) .
C103 C104 1.390(10) .
C104 C105 1.365(11) .
C105 C106 1.379(9) .
N5 C107 1.343(9) .
N5 C111 1.353(9) .
C107 C108 1.403(8) .
C108 C109 1.403(9) .
C109 C110 1.363(10) .
C109 N6 1.437(7) .
C110 C111 1.412(8) .
N6 N7 1.218(10) .
N7 C114 1.404(9) .
N8 C116 1.333(8) .
N8 C112 1.339(9) .
N8 Zn2 2.148(4) 3_565
C112 C113 1.361(11) .
C113 C114 1.410(12) .
C114 C115 1.369(12) .
C115 C116 1.374(10) .

loop_
_geom_hbond_atom_site_label_D
_geom_hbond_atom_site_label_H
_geom_hbond_atom_site_label_A
_geom_hbond_distance_DH
_geom_hbond_distance_HA
_geom_hbond_distance_DA
_geom_hbond_angle_DHA
O2 H2 O1 0.84 2.34 2.962(7) 131.7
O2 H2 O6 0.84 2.01 2.755(7) 147.8
O4 H4 O1 0.84 2.09 2.669(7) 125.6
O10 H10 O9 0.84 1.86 2.668(7) 162.0
O12 H12 O9 0.84 2.41 2.939(6) 121.4
O12 H12 O14 0.84 1.99 2.782(6) 157.9

loop_
_geom_torsion_atom_site_label_1
_geom_torsion_atom_site_label_2
_geom_torsion_atom_site_label_3
_geom_torsion_atom_site_label_4
_geom_torsion
_geom_torsion_site_symmetry_1
C45 O1 C1 C2 -104.7(7) .
C45 O1 C1 C6 82.2(8) .
C6 C1 C2 C3 -1.5(11) .
O1 C1 C2 C3 -174.3(6) .
C6 C1 C2 C44 177.7(6) .
O1 C1 C2 C44 4.8(10) .
C1 C2 C3 C4 0.4(11) .
C44 C2 C3 C4 -178.8(7) .
C2 C3 C4 C5 0.2(11) .
C2 C3 C4 C7 -176.8(7) .
C3 C4 C5 C6 0.3(11) .
C7 C4 C5 C6 177.2(7) .
C2 C1 C6 C5 1.9(10) .
O1 C1 C6 C5 174.7(6) .
C2 C1 C6 C11 -176.6(7) .
O1 C1 C6 C11 -3.7(10) .
C4 C5 C6 C1 -1.3(11) .
C4 C5 C6 C11 177.2(7) .
C5 C4 C7 C10 30.8(11) .
C3 C4 C7 C10 -152.4(8) .
C5 C4 C7 C9 -89.9(10) .
C3 C4 C7 C9 86.9(10) .
C5 C4 C7 C8 151.6(8) .
C3 C4 C7 C8 -31.6(11) .
C1 C6 C11 C13 107.8(8) .
C5 C6 C11 C13 -70.7(8) .
O2 C12 C13 C14 178.6(7) .
C17 C12 C13 C14 -4.3(11) .
O2 C12 C13 C11 -2.3(10) .
C17 C12 C13 C11 174.9(6) .
C6 C11 C13 C14 103.9(8) .
C6 C11 C13 C12 -75.2(8) .
C12 C13 C14 C15 2.8(13) .
C11 C13 C14 C15 -176.4(9) .
C13 C14 C15 C16 -0.6(16) .
C13 C14 C15 C18 171.3(11) .
C14 C15 C16 C17 -0.3(15) .
C18 C15 C16 C17 -173.0(9) .
O2 C12 C17 C16 -179.2(6) .
C13 C12 C17 C16 3.5(11) .
O2 C12 C17 C22 5.7(9) .
C13 C12 C17 C22 -171.6(6) .
C15 C16 C17 C12 -1.2(13) .
C15 C16 C17 C22 173.8(9) .
C14 C15 C18 C19 5.1(19) .
C16 C15 C18 C19 177.2(12) .
C14 C15 C18 C20 134.0(13) .
C16 C15 C18 C20 -53.9(15) .
C14 C15 C18 C21 -108.8(15) .
C16 C15 C18 C21 63.3(14) .
C12 C17 C22 C24 66.0(8) .
C16 C17 C22 C24 -108.9(8) .
C47 O3 C23 C24 -103.0(7) .
C47 O3 C23 C28 81.5(8) .
O3 C23 C24 C25 177.7(6) .
C28 C23 C24 C25 -7.0(11) .
O3 C23 C24 C22 -9.7(10) .
C28 C23 C24 C22 165.5(7) .
C17 C22 C24 C23 -118.4(7) .
C17 C22 C24 C25 54.2(8) .
C23 C24 C25 C26 2.7(11) .
C22 C24 C25 C26 -170.1(7) .
C24 C25 C26 C27 1.4(12) .
C24 C25 C26 C29 176.1(8) .
C25 C26 C27 C28 -1.5(12) .
C29 C26 C27 C28 -176.3(8) .
C26 C27 C28 C23 -2.3(12) .
C26 C27 C28 C33 177.1(8) .
C24 C23 C28 C27 6.7(11) .
O3 C23 C28 C27 -177.9(6) .
C24 C23 C28 C33 -172.7(7) .
O3 C23 C28 C33 2.6(11) .
C25 C26 C29 C30 -92.9(17) .
C27 C26 C29 C30 81.7(17) .
C25 C26 C29 C31 137.2(11) .
C27 C26 C29 C31 -48.2(14) .
C25 C26 C29 C32 30.1(15) .
C27 C26 C29 C32 -155.3(13) .
C27 C28 C33 C35 -50.0(10) .
C23 C28 C33 C35 129.4(8) .
O4 C34 C35 C36 172.9(7) .
C39 C34 C35 C36 -6.3(12) .
O4 C34 C35 C33 -12.0(11) .
C39 C34 C35 C33 168.9(7) .
C28 C33 C35 C36 108.0(9) .
C28 C33 C35 C34 -67.0(10) .
C34 C35 C36 C37 0.0(14) .
C33 C35 C36 C37 -175.0(9) .
C35 C36 C37 C38 5.2(14) .
C35 C36 C37 C40 -172.9(9) .
C36 C37 C38 C39 -4.4(14) .
C40 C37 C38 C39 173.7(9) .
O4 C34 C39 C38 -172.0(8) .
C35 C34 C39 C38 7.1(12) .
O4 C34 C39 C44 8.9(12) .
C35 C34 C39 C44 -172.0(7) .
C37 C38 C39 C34 -1.7(13) .
C37 C38 C39 C44 177.4(8) .
C38 C37 C40 C43 -2.5(15) .
C36 C37 C40 C43 175.5(10) .
C38 C37 C40 C41 118.1(11) .
C36 C37 C40 C41 -63.9(12) .
C38 C37 C40 C42 -122.0(11) .
C36 C37 C40 C42 56.0(14) .
C34 C39 C44 C2 66.6(9) .
C38 C39 C44 C2 -112.5(8) .
C1 C2 C44 C39 -99.1(8) .
C3 C2 C44 C39 80.1(8) .
C1 O1 C45 C46 -135.4(6) .
O1 C45 C46 O5 178.5(6) .
O1 C45 C46 O6 -1.3(9) .
O5 C46 O6 Zn1 29.5(10) .
C45 C46 O6 Zn1 -150.8(5) .
C23 O3 C47 C48 159.9(6) .
O3 C47 C48 O7 -18.4(9) .
O3 C47 C48 O8 164.8(5) .
O7 C48 O8 Zn2 -5.3(10) .
C47 C48 O8 Zn2 171.2(4) .
C93 O9 C49 C50 -82.8(7) .
C93 O9 C49 C54 100.8(7) .
O9 C49 C50 C51 -177.5(6) .
C54 C49 C50 C51 -1.3(10) .
O9 C49 C50 C92 2.3(10) .
C54 C49 C50 C92 178.5(6) .
C49 C50 C51 C52 2.0(10) .
C92 C50 C51 C52 -177.8(7) .
C50 C51 C52 C53 -1.1(11) .
C50 C51 C52 C55 -177.2(7) .
C51 C52 C53 C54 -0.7(12) .
C55 C52 C53 C54 175.4(7) .
C50 C49 C54 C53 -0.4(10) .
O9 C49 C54 C53 176.0(6) .
C50 C49 C54 C59 -178.8(6) .
O9 C49 C54 C59 -2.4(9) .
C52 C53 C54 C49 1.4(11) .
C52 C53 C54 C59 179.8(7) .
C53 C52 C55 C57 -91.9(11) .
C51 C52 C55 C57 84.1(11) .
C53 C52 C55 C56 150.6(9) .
C51 C52 C55 C56 -33.4(11) .
C53 C52 C55 C58 27.8(12) .
C51 C52 C55 C58 -156.3(8) .
C49 C54 C59 C61 98.6(7) .
C53 C54 C59 C61 -79.7(8) .
O10 C60 C61 C62 174.3(7) .
C65 C60 C61 C62 -8.2(11) .
O10 C60 C61 C59 -4.8(11) .
C65 C60 C61 C59 172.6(7) .
C54 C59 C61 C62 108.9(7) .
C54 C59 C61 C60 -72.0(8) .
C60 C61 C62 C63 4.0(12) .
C59 C61 C62 C63 -176.8(8) .
C61 C62 C63 C64 1.1(15) .
C61 C62 C63 C66 174.2(11) .
C62 C63 C64 C65 -2.4(15) .
C66 C63 C64 C65 -175.5(11) .
O10 C60 C65 C64 -175.2(7) .
C61 C60 C65 C64 7.1(12) .
O10 C60 C65 C70 10.1(11) .
C61 C60 C65 C70 -167.6(7) .
C63 C64 C65 C60 -1.7(14) .
C63 C64 C65 C70 172.8(9) .
C64 C63 C66 C69 -9(2) .
C62 C63 C66 C69 178.7(13) .
C64 C63 C66 C68 -142.2(12) .
C62 C63 C66 C68 45.1(16) .
C64 C63 C66 C67 105.4(12) .
C62 C63 C66 C67 -67.3(15) .
C60 C65 C70 C72 73.3(9) .
C64 C65 C70 C72 -101.1(9) .
C95 O11 C71 C72 -78.2(8) .
C95 O11 C71 C76 103.1(7) .
O11 C71 C72 C73 178.9(6) .
C76 C71 C72 C73 -2.5(10) .
O11 C71 C72 C70 -8.6(10) .
C76 C71 C72 C70 170.1(6) .
C65 C70 C72 C73 44.6(10) .
C65 C70 C72 C71 -127.9(7) .
C71 C72 C73 C74 -0.8(11) .
C70 C72 C73 C74 -173.4(7) .
C72 C73 C74 C75 3.3(12) .
C72 C73 C74 C77 175.0(8) .
C73 C74 C75 C76 -2.6(11) .
C77 C74 C75 C76 -174.1(8) .
C74 C75 C76 C71 -0.5(11) .
C74 C75 C76 C81 171.2(7) .
C72 C71 C76 C75 3.1(10) .
O11 C71 C76 C75 -178.2(6) .
C72 C71 C76 C81 -168.5(6) .
O11 C71 C76 C81 10.2(9) .
C75 C74 C77 C78 -20.7(13) .
C73 C74 C77 C78 168.1(9) .
C75 C74 C77 C79 103.4(11) .
C73 C74 C77 C79 -67.7(12) .
C75 C74 C77 C80 -139.0(9) .
C73 C74 C77 C80 49.8(12) .
C75 C76 C81 C83 -54.6(8) .
C71 C76 C81 C83 117.1(7) .
O12 C82 C83 C84 -179.8(7) .
C87 C82 C83 C84 -1.8(10) .
O12 C82 C83 C81 -5.8(9) .
C87 C82 C83 C81 172.2(6) .
C76 C81 C83 C84 108.4(8) .
C76 C81 C83 C82 -65.4(8) .
C82 C83 C84 C85 -0.2(13) .
C81 C83 C84 C85 -174.0(8) .
C83 C84 C85 C86 2.2(15) .
C83 C84 C85 C88 177.0(10) .
C84 C85 C86 C87 -2.3(15) .
C88 C85 C86 C87 -177.0(11) .
C85 C86 C87 C82 0.4(13) .
C85 C86 C87 C92 176.6(8) .
O12 C82 C87 C86 179.5(7) .
C83 C82 C87 C86 1.7(11) .
O12 C82 C87 C92 3.4(10) .
C83 C82 C87 C92 -174.4(6) .
C84 C85 C88 C91 -157.0(18) .
C86 C85 C88 C91 18(2) .
C84 C85 C88 C90 44.2(17) .
C86 C85 C88 C90 -141.2(11) .
C84 C85 C88 C89 -61.8(13) .
C86 C85 C88 C89 112.8(12) .
C86 C87 C92 C50 -102.0(8) .
C82 C87 C92 C50 74.1(8) .
C49 C50 C92 C87 -106.2(7) .
C51 C50 C92 C87 73.5(8) .
C49 O9 C93 C94 135.4(5) .
O9 C93 C94 O13 -177.9(5) .
O9 C93 C94 O14 2.4(8) .
O13 C94 O14 Zn2 -29.8(9) .
C93 C94 O14 Zn2 149.9(4) .
C71 O11 C95 C96 -160.0(6) .
O11 C95 C96 O15 17.6(10) .
O11 C95 C96 O16 -164.9(6) .
O15 C96 O16 Zn1 7.3(10) .
C95 C96 O16 Zn1 -170.1(5) .
C101 N1 C97 C98 -2.9(14) .
Zn1 N1 C97 C98 -177.4(8) .
N1 C97 C98 C99 1.3(17) .
C97 C98 C99 C100 1.4(18) .
C97 C98 C99 N2 178.7(10) .
C98 C99 C100 C101 -2.5(18) .
N2 C99 C100 C101 -179.9(10) .
C97 N1 C101 C100 1.8(14) .
Zn1 N1 C101 C100 176.4(8) .
C99 C100 C101 N1 0.9(17) .
C98 C99 N2 N3 3.6(16) .
C100 C99 N2 N3 -179.1(10) .
C99 N2 N3 C104 -176.4(8) .
C106 N4 C102 C103 1.6(10) .
Zn1 N4 C102 C103 179.9(5) 3
N4 C102 C103 C104 0.0(11) .
C102 C103 C104 C105 1.9(11) .
C102 C103 C104 N3 179.9(6) .
N2 N3 C104 C105 2.5(11) .
N2 N3 C104 C103 -175.5(8) .
C103 C104 C105 C106 -5.2(11) .
N3 C104 C105 C106 176.8(7) .
C102 N4 C106 C105 -5.2(10) .
Zn1 N4 C106 C105 176.4(5) 3
C104 C105 C106 N4 7.0(11) .
C111 N5 C107 C108 -1.6(10) .
Zn2 N5 C107 C108 179.8(5) .
N5 C107 C108 C109 -0.3(10) .
C107 C108 C109 C110 -0.9(10) .
C107 C108 C109 N6 -178.8(6) .
C108 C109 C110 C111 3.8(10) .
N6 C109 C110 C111 -178.4(6) .
C107 N5 C111 C110 4.8(10) .
Zn2 N5 C111 C110 -176.6(5) .
C109 C110 C111 N5 -6.0(11) .
C110 C109 N6 N7 3.5(12) .
C108 C109 N6 N7 -178.7(9) .
C109 N6 N7 C114 179.2(10) .
C116 N8 C112 C113 -1.3(15) .
Zn2 N8 C112 C113 -176.9(9) 3_565
N8 C112 C113 C114 -0.8(18) .
N6 N7 C114 C115 179.5(12) .
N6 N7 C114 C113 8(2) .
C112 C113 C114 C115 4.8(19) .
C112 C113 C114 N7 176.3(12) .
N7 C114 C115 C116 -178.7(11) .
C113 C114 C115 C116 -6.5(19) .
C112 N8 C116 C115 -0.5(13) .
Zn2 N8 C116 C115 175.2(8) 3_565
C114 C115 C116 N8 4.4(16) .

loop_
_platon_squeeze_void_nr
_platon_squeeze_void_average_x
_platon_squeeze_void_average_y
_platon_squeeze_void_average_z
_platon_squeeze_void_volume
_platon_squeeze_void_count_electrons
_platon_squeeze_void_content
1 0.101 0.708 0.047 270 36 ' '
2 -0.132 0.786 0.397 263 32 ' '
3 -0.101 0.292 0.547 270 36 ' '
4 0.132 0.214 0.897 263 32 ' '
5 0.170 0.863 0.218 49 6 ' '
6 0.368 0.714 0.397 263 32 ' '
7 0.399 0.208 0.547 270 36 ' '
8 0.329 0.363 0.718 49 6 ' '
9 0.601 0.792 0.047 271 36 ' '
10 0.632 0.286 0.897 262 32 ' '
11 0.670 0.637 0.218 49 6 ' '
12 0.829 0.137 0.718 49 6 ' '
